data_7058705
loop_
_publ_author_name
'He, Jiangrong'
'Wang, Jun'
'Xu, Qiuxia'
'Wu, Xiren'
'Dutta, Archisman'
'Kumar, Abhinav'
'Muddassir, Mohd.'
'Alowais, Ahmad'
'Abduh, Naaser A. Y.'

_publ_section_title
;
 Syntheses and crystal structures of new dinuclear lanthanide complexes
 based on 3-(4-hydroxyphenyl)propanoic acid: Hirshfeld surface analyses
 and photoluminescence sensing
;
_journal_issue 34
_journal_name_full 'New Journal of Chemistry'
_journal_page_first 13499
_journal_paper_doi 10.1039/C9NJ02213A
_journal_volume 43
_journal_year 2019
_chemical_formula_moiety 'C74 H70 Er2 N4 O18, 4(H2 O)'
_chemical_formula_sum 'C74 H78 Er2 N4 O22'
_chemical_formula_weight 1709.92
_space_group_crystal_system triclinic
_space_group_IT_number 2
_space_group_name_Hall '-P 1'
_space_group_name_H-M_alt 'P -1'
_symmetry_space_group_name_Hall '-P 1'
_symmetry_space_group_name_H-M 'P -1'
_atom_sites_solution_hydrogens mixed
_audit_creation_date 2019-07-25
_audit_creation_method
;
Olex2 1.2
(compiled 2018.05.29 svn.r3508 for OlexSys, GUI svn.r5506)
;
_audit_update_record
;
2019-07-25 deposited with the CCDC.    2019-08-01 downloaded from the CCDC.
;
_cell_angle_alpha 88.3840(10)
_cell_angle_beta 83.721(2)
_cell_angle_gamma 68.5350(10)
_cell_formula_units_Z 1
_cell_length_a 11.3201(10)
_cell_length_b 12.0641(10)
_cell_length_c 15.0263(12)
_cell_measurement_reflns_used 3372
_cell_measurement_temperature 293(2)
_cell_measurement_theta_max 23.3813
_cell_measurement_theta_min 2.2555
_cell_volume 1898.2(3)
_computing_cell_refinement APEX
_computing_data_collection APEX
_computing_data_reduction APEX
_computing_molecular_graphics 'Olex2 (Dolomanov et al., 2009)'
_computing_publication_material 'Olex2 (Dolomanov et al., 2009)'
_computing_structure_refinement 'ShelXL (Sheldrick, 2015)'
_computing_structure_solution 'SHELXS-2014/7 (Sheldrick, 2014)'
_diffrn_ambient_temperature 293(2)
_diffrn_measured_fraction_theta_full 0.966
_diffrn_measured_fraction_theta_max 0.891
_diffrn_measurement_device_type Bruker
_diffrn_radiation_type MoK\a
_diffrn_radiation_wavelength 0.71073
_diffrn_reflns_av_R_equivalents 0.0399
_diffrn_reflns_av_unetI/netI 0.1229
_diffrn_reflns_Laue_measured_fraction_full 0.966
_diffrn_reflns_Laue_measured_fraction_max 0.891
_diffrn_reflns_limit_h_max 14
_diffrn_reflns_limit_h_min -9
_diffrn_reflns_limit_k_max 15
_diffrn_reflns_limit_k_min -15
_diffrn_reflns_limit_l_max 19
_diffrn_reflns_limit_l_min -14
_diffrn_reflns_number 10968
_diffrn_reflns_point_group_measured_fraction_full 0.966
_diffrn_reflns_point_group_measured_fraction_max 0.891
_diffrn_reflns_theta_full 25.242
_diffrn_reflns_theta_max 27.989
_diffrn_reflns_theta_min 1.944
_exptl_absorpt_coefficient_mu 2.270
_exptl_absorpt_correction_T_max 0.7457
_exptl_absorpt_correction_T_min 0.5135
_exptl_absorpt_correction_type multi-scan
_exptl_absorpt_process_details 'SADABS 2014/5'
_exptl_crystal_colour colorless
_exptl_crystal_density_diffrn 1.496
_exptl_crystal_description prism
_exptl_crystal_F_000 862
_exptl_crystal_size_max 0.28
_exptl_crystal_size_mid 0.24
_exptl_crystal_size_min 0.17
_refine_diff_density_max 2.297
_refine_diff_density_min -2.770
_refine_diff_density_rms 0.183
_refine_ls_extinction_method none
_refine_ls_goodness_of_fit_ref 0.933
_refine_ls_hydrogen_treatment constr
_refine_ls_matrix_type full
_refine_ls_number_parameters 463
_refine_ls_number_reflns 8142
_refine_ls_number_restraints 0
_refine_ls_restrained_S_all 0.933
_refine_ls_R_factor_all 0.0928
_refine_ls_R_factor_gt 0.0550
_refine_ls_shift/su_max 0.000
_refine_ls_shift/su_mean 0.000
_refine_ls_structure_factor_coef Fsqd
_refine_ls_weighting_details 'w=1/[\s^2^(Fo^2^)+(0.0775P)^2^] where P=(Fo^2^+2Fc^2^)/3'
_refine_ls_weighting_scheme calc
_refine_ls_wR_factor_gt 0.1282
_refine_ls_wR_factor_ref 0.1553
_reflns_Friedel_coverage 0.000
_reflns_number_gt 5284
_reflns_number_total 8142
_reflns_threshold_expression 'I > 2\s(I)'
_cod_data_source_file c9nj02213a2.cif
_cod_data_source_block er
_cod_depositor_comments 'Adding full bibliography for 7058704--7058713.cif.'
_cod_database_code 7058705
_shelx_shelxl_version_number 2016/4
_shelx_space_group_comment
;
The symmetry employed for this shelxl refinement is uniquely defined
by the following loop, which should always be used as a source of
symmetry information in preference to the above space-group names.
They are only intended as comments.
;
_shelx_estimated_absorpt_t_max 0.699
_shelx_estimated_absorpt_t_min 0.569
_olex2_refinement_description
;
1. Fixed Uiso
 At 1.2 times of:
  All C(H) groups, All C(H,H) groups
 At 1.5 times of:
  All O(H) groups, All O(H,H) groups
2.a Riding coordinates:
 O1W(H1WA,H1WB), O2W(H2WA,H2WB)
2.b Secondary CH2 refined with riding coordinates:
 C2(H2A,H2B), C3(H3A,H3B), C11(H11A,H11B), C12(H12A,H12B), C20(H20A,H20B),
 C21(H21A,H21B)
2.c Aromatic/amide H refined with riding coordinates:
 C5(H5), C6(H6A), C8(H8), C9(H9A), C14(H14), C15(H15), C17(H17), C18(H18),
 C23(H23), C24(H24), C26(H26), C27(H27), C28(H28), C29(H29), C30(H30), C31(H31),
  C34(H34), C35(H35), C36(H36), C37(H37)
2.d Idealised tetrahedral OH refined as rotating group:
 O3(H3), O6(H6), O9(H9)
;
_olex2_submission_special_instructions 'No special instructions were received'

loop_
_space_group_symop_operation_xyz
'x, y, z'
'-x, -y, -z'

loop_
_atom_site_label
_atom_site_type_symbol
_atom_site_fract_x
_atom_site_fract_y
_atom_site_fract_z
_atom_site_U_iso_or_equiv
_atom_site_adp_type
_atom_site_occupancy
_atom_site_site_symmetry_order
_atom_site_calc_flag
_atom_site_refinement_flags_posn
Er1 Er 0.37694(3) 0.48819(3) 0.60108(2) 0.03470(13) Uani 1 1 d .
O1 O 0.4579(5) 0.6357(5) 0.6277(3) 0.0403(13) Uani 1 1 d .
O2 O 0.6105(6) 0.6413(5) 0.5174(3) 0.0505(15) Uani 1 1 d .
O3 O 0.7989(8) 1.0161(7) 0.9383(4) 0.076(2) Uani 1 1 d .
H3 H 0.820600 1.070851 0.915133 0.115 Uiso 1 1 calc GR
O4 O 0.4076(5) 0.5942(5) 0.4524(3) 0.0426(13) Uani 1 1 d .
O5 O 0.2213(5) 0.6586(5) 0.5355(3) 0.0433(13) Uani 1 1 d .
O6 O 0.2970(9) 1.1334(7) 0.7352(4) 0.083(2) Uani 1 1 d .
H6 H 0.287755 1.203025 0.719016 0.125 Uiso 1 1 calc GR
O7 O 0.4996(6) 0.4179(5) 0.7418(3) 0.0510(15) Uani 1 1 d .
O8 O 0.4048(6) 0.3060(5) 0.6892(3) 0.0530(16) Uani 1 1 d .
O9 O 0.3062(6) 0.5787(6) 1.1648(4) 0.0589(17) Uani 1 1 d .
H9 H 0.362993 0.562710 1.199869 0.088 Uiso 1 1 calc GR
O1W O 0.8864(9) 1.1878(8) 0.8654(7) 0.119(3) Uani 1 1 d .
H1WA H 0.837561 1.254632 0.886377 0.178 Uiso 1 1 d R
H1WB H 0.961150 1.173562 0.877527 0.178 Uiso 1 1 d R
O2W O 1.1306(8) 1.1506(10) 0.9040(5) 0.116(3) Uani 1 1 d .
H2WA H 1.158798 1.086697 0.932115 0.174 Uiso 1 1 d R
H2WB H 1.176868 1.146497 0.855585 0.174 Uiso 1 1 d R
N1 N 0.1615(6) 0.4580(6) 0.6289(4) 0.0417(16) Uani 1 1 d .
N2 N 0.2254(6) 0.6000(6) 0.7378(4) 0.0441(17) Uani 1 1 d .
C1 C 0.5453(8) 0.6725(7) 0.5947(5) 0.0389(18) Uani 1 1 d .
C2 C 0.5703(11) 0.7684(10) 0.6492(6) 0.072(3) Uani 1 1 d .
H2A H 0.555458 0.839728 0.613687 0.087 Uiso 1 1 calc R
H2B H 0.510742 0.789222 0.703047 0.087 Uiso 1 1 calc R
C3 C 0.7055(10) 0.7243(9) 0.6748(7) 0.072(3) Uani 1 1 d .
H3A H 0.763790 0.717690 0.621099 0.087 Uiso 1 1 calc R
H3B H 0.725360 0.645210 0.699577 0.087 Uiso 1 1 calc R
C4 C 0.7286(10) 0.8053(8) 0.7434(5) 0.058(3) Uani 1 1 d .
C5 C 0.8134(10) 0.8646(9) 0.7206(5) 0.057(2) Uani 1 1 d .
H5 H 0.854256 0.856830 0.662646 0.069 Uiso 1 1 calc R
C6 C 0.8386(10) 0.9367(9) 0.7843(5) 0.060(3) Uani 1 1 d .
H6A H 0.896059 0.974419 0.767831 0.072 Uiso 1 1 calc R
C7 C 0.7772(9) 0.9506(8) 0.8711(5) 0.052(2) Uani 1 1 d .
C8 C 0.6918(11) 0.8923(9) 0.8951(5) 0.066(3) Uani 1 1 d .
H8 H 0.649734 0.901110 0.952670 0.080 Uiso 1 1 calc R
C9 C 0.6700(11) 0.8204(10) 0.8315(6) 0.071(3) Uani 1 1 d .
H9A H 0.614293 0.781194 0.848801 0.085 Uiso 1 1 calc R
C10 C 0.2982(8) 0.6735(7) 0.4703(5) 0.0381(18) Uani 1 1 d .
C11 C 0.2572(9) 0.7876(7) 0.4136(5) 0.052(2) Uani 1 1 d .
H11A H 0.331703 0.807743 0.395515 0.062 Uiso 1 1 calc R
H11B H 0.226670 0.770603 0.359632 0.062 Uiso 1 1 calc R
C12 C 0.1550(9) 0.8942(8) 0.4602(6) 0.051(2) Uani 1 1 d .
H12A H 0.086910 0.870220 0.488234 0.062 Uiso 1 1 calc R
H12B H 0.119441 0.953609 0.415814 0.062 Uiso 1 1 calc R
C13 C 0.2035(9) 0.9515(7) 0.5324(5) 0.049(2) Uani 1 1 d .
C14 C 0.1634(10) 0.9430(9) 0.6227(6) 0.065(3) Uani 1 1 d .
H14 H 0.114076 0.897405 0.639487 0.078 Uiso 1 1 calc R
C15 C 0.1975(11) 1.0032(9) 0.6885(6) 0.068(3) Uani 1 1 d .
H15 H 0.170711 0.996292 0.748505 0.082 Uiso 1 1 calc R
C16 C 0.2700(10) 1.0725(9) 0.6656(5) 0.058(2) Uani 1 1 d .
C17 C 0.3133(10) 1.0806(9) 0.5771(5) 0.060(3) Uani 1 1 d .
H17 H 0.362843 1.126250 0.561361 0.072 Uiso 1 1 calc R
C18 C 0.2813(10) 1.0183(9) 0.5100(6) 0.063(3) Uani 1 1 d .
H18 H 0.312403 1.021896 0.450478 0.076 Uiso 1 1 calc R
C19 C 0.4784(8) 0.3204(7) 0.7430(4) 0.0397(19) Uani 1 1 d .
C20 C 0.5398(9) 0.2186(8) 0.8053(5) 0.048(2) Uani 1 1 d .
H20A H 0.614413 0.228138 0.824973 0.058 Uiso 1 1 calc R
H20B H 0.568627 0.144137 0.771893 0.058 Uiso 1 1 calc R
C21 C 0.4489(10) 0.2107(8) 0.8899(5) 0.056(2) Uani 1 1 d .
H21A H 0.370783 0.209256 0.869967 0.068 Uiso 1 1 calc R
H21B H 0.489391 0.135799 0.919254 0.068 Uiso 1 1 calc R
C22 C 0.4135(9) 0.3122(8) 0.9592(5) 0.045(2) Uani 1 1 d .
C23 C 0.2895(10) 0.3941(9) 0.9744(5) 0.055(2) Uani 1 1 d .
H23 H 0.227963 0.391061 0.939333 0.067 Uiso 1 1 calc R
C24 C 0.2551(9) 0.4831(8) 1.0432(5) 0.054(2) Uani 1 1 d .
H24 H 0.171410 0.537020 1.052262 0.064 Uiso 1 1 calc R
C25 C 0.3442(8) 0.4907(7) 1.0968(5) 0.044(2) Uani 1 1 d .
C26 C 0.4707(9) 0.4115(8) 1.0806(5) 0.053(2) Uani 1 1 d .
H26 H 0.532632 0.417358 1.114103 0.063 Uiso 1 1 calc R
C27 C 0.5045(9) 0.3218(8) 1.0125(5) 0.052(2) Uani 1 1 d .
H27 H 0.588360 0.268400 1.003147 0.062 Uiso 1 1 calc R
C28 C 0.1287(10) 0.3901(10) 0.5722(6) 0.068(3) Uani 1 1 d .
H28 H 0.183117 0.360757 0.520233 0.081 Uiso 1 1 calc R
C29 C 0.0187(11) 0.3617(11) 0.5868(7) 0.078(3) Uani 1 1 d .
H29 H -0.002248 0.319568 0.544234 0.093 Uiso 1 1 calc R
C30 C -0.0580(12) 0.3988(11) 0.6674(8) 0.086(4) Uani 1 1 d .
H30 H -0.128027 0.376562 0.682356 0.103 Uiso 1 1 calc R
C31 C -0.0269(10) 0.4709(11) 0.7259(7) 0.077(3) Uani 1 1 d .
H31 H -0.079177 0.499663 0.778825 0.092 Uiso 1 1 calc R
C32 C 0.0812(8) 0.4993(8) 0.7050(5) 0.047(2) Uani 1 1 d .
C33 C 0.1155(8) 0.5795(8) 0.7651(5) 0.047(2) Uani 1 1 d .
C34 C 0.0352(10) 0.6368(10) 0.8443(6) 0.068(3) Uani 1 1 d .
H34 H -0.038636 0.622144 0.863356 0.082 Uiso 1 1 calc R
C35 C 0.0718(10) 0.7165(9) 0.8926(6) 0.067(3) Uani 1 1 d .
H35 H 0.021742 0.753990 0.944255 0.081 Uiso 1 1 calc R
C36 C 0.1794(10) 0.7385(9) 0.8640(5) 0.064(3) Uani 1 1 d .
H36 H 0.202223 0.792111 0.894789 0.076 Uiso 1 1 calc R
C37 C 0.2554(10) 0.6785(9) 0.7869(5) 0.058(2) Uani 1 1 d .
H37 H 0.329610 0.692671 0.768333 0.070 Uiso 1 1 calc R

loop_
_atom_site_aniso_label
_atom_site_aniso_U_11
_atom_site_aniso_U_22
_atom_site_aniso_U_33
_atom_site_aniso_U_23
_atom_site_aniso_U_13
_atom_site_aniso_U_12
Er1 0.0405(2) 0.0383(2) 0.02848(16) -0.00198(12) -0.00227(13) -0.01846(17)
O1 0.047(4) 0.042(3) 0.038(2) -0.005(2) -0.001(2) -0.023(3)
O2 0.061(4) 0.062(4) 0.042(3) -0.015(3) 0.011(3) -0.042(3)
O3 0.113(7) 0.076(5) 0.062(4) -0.011(3) -0.023(4) -0.055(5)
O4 0.044(4) 0.045(4) 0.038(2) -0.001(2) -0.008(2) -0.015(3)
O5 0.030(3) 0.055(4) 0.048(3) 0.009(2) -0.004(2) -0.020(3)
O6 0.138(7) 0.100(6) 0.050(3) -0.002(3) -0.014(4) -0.088(6)
O7 0.074(5) 0.045(4) 0.037(3) 0.001(2) -0.006(3) -0.024(3)
O8 0.069(4) 0.058(4) 0.043(3) 0.008(3) -0.020(3) -0.032(4)
O9 0.065(5) 0.063(4) 0.055(3) -0.012(3) -0.007(3) -0.029(4)
O1W 0.080(7) 0.080(6) 0.203(10) 0.003(6) -0.025(6) -0.034(5)
O2W 0.094(7) 0.203(11) 0.068(5) -0.014(5) -0.004(4) -0.073(7)
N1 0.044(4) 0.040(4) 0.045(3) 0.002(3) -0.001(3) -0.020(3)
N2 0.034(4) 0.057(5) 0.036(3) 0.003(3) -0.005(3) -0.010(4)
C1 0.038(5) 0.040(5) 0.041(4) -0.008(3) -0.004(3) -0.016(4)
C2 0.090(8) 0.097(8) 0.051(5) -0.025(5) -0.001(5) -0.059(7)
C3 0.069(7) 0.062(7) 0.085(7) -0.026(5) -0.030(6) -0.015(6)
C4 0.078(7) 0.056(6) 0.048(4) -0.002(4) -0.022(4) -0.029(6)
C5 0.068(7) 0.068(7) 0.046(4) 0.005(4) -0.012(4) -0.035(6)
C6 0.078(7) 0.065(6) 0.050(5) 0.006(4) -0.019(5) -0.038(6)
C7 0.069(7) 0.057(6) 0.042(4) 0.000(4) -0.014(4) -0.033(5)
C8 0.101(9) 0.080(7) 0.039(4) 0.006(4) -0.009(5) -0.057(7)
C9 0.105(9) 0.089(8) 0.053(5) 0.007(5) -0.010(5) -0.075(8)
C10 0.044(5) 0.027(4) 0.040(4) -0.004(3) -0.012(4) -0.006(4)
C11 0.077(7) 0.048(5) 0.036(4) 0.002(4) -0.012(4) -0.028(5)
C12 0.050(6) 0.044(5) 0.060(5) -0.002(4) -0.011(4) -0.015(5)
C13 0.064(6) 0.030(5) 0.056(5) -0.003(4) -0.012(4) -0.017(5)
C14 0.080(8) 0.061(7) 0.067(6) -0.002(5) -0.001(5) -0.043(6)
C15 0.090(9) 0.078(7) 0.055(5) -0.011(5) 0.002(5) -0.054(7)
C16 0.074(7) 0.059(6) 0.051(5) 0.001(4) -0.006(4) -0.035(6)
C17 0.074(7) 0.064(7) 0.049(5) 0.005(4) -0.002(4) -0.035(6)
C18 0.079(8) 0.066(7) 0.045(4) 0.007(4) -0.007(4) -0.028(6)
C19 0.048(5) 0.040(5) 0.029(3) -0.005(3) 0.009(3) -0.017(4)
C20 0.058(6) 0.050(5) 0.038(4) 0.007(3) -0.006(4) -0.020(5)
C21 0.086(8) 0.057(6) 0.035(4) 0.007(4) -0.003(4) -0.037(6)
C22 0.058(6) 0.052(5) 0.034(3) 0.003(3) 0.000(4) -0.032(5)
C23 0.060(7) 0.069(7) 0.047(4) 0.012(4) -0.017(4) -0.033(6)
C24 0.049(6) 0.051(6) 0.053(5) -0.007(4) -0.003(4) -0.009(5)
C25 0.048(6) 0.040(5) 0.041(4) 0.000(3) -0.002(4) -0.015(5)
C26 0.069(7) 0.062(6) 0.039(4) 0.004(4) -0.015(4) -0.035(6)
C27 0.054(6) 0.058(6) 0.042(4) 0.003(4) -0.006(4) -0.019(5)
C28 0.067(7) 0.099(8) 0.062(5) -0.012(5) 0.000(5) -0.060(7)
C29 0.075(8) 0.093(9) 0.085(7) -0.015(6) -0.009(6) -0.051(7)
C30 0.063(8) 0.082(9) 0.119(10) -0.025(7) 0.012(7) -0.037(7)
C31 0.060(7) 0.109(10) 0.068(6) -0.012(6) 0.018(5) -0.046(7)
C32 0.032(5) 0.052(6) 0.050(4) 0.005(4) 0.002(4) -0.012(4)
C33 0.041(5) 0.048(5) 0.045(4) 0.005(4) -0.004(4) -0.011(4)
C34 0.059(7) 0.093(8) 0.045(5) 0.008(5) 0.000(4) -0.022(6)
C35 0.055(7) 0.069(7) 0.047(5) -0.016(5) 0.005(4) 0.011(6)
C36 0.067(7) 0.070(7) 0.038(4) -0.018(4) -0.008(4) -0.004(6)
C37 0.068(7) 0.064(6) 0.044(4) -0.009(4) -0.002(4) -0.026(6)

loop_
_atom_type_symbol
_atom_type_description
_atom_type_scat_dispersion_real
_atom_type_scat_dispersion_imag
_atom_type_scat_source
C C 0.0033 0.0016 'International Tables Vol C Tables 4.2.6.8 and 6.1.1.4'
H H 0.0000 0.0000 'International Tables Vol C Tables 4.2.6.8 and 6.1.1.4'
Er Er -0.2586 4.9576 'International Tables Vol C Tables 4.2.6.8 and 6.1.1.4'
N N 0.0061 0.0033 'International Tables Vol C Tables 4.2.6.8 and 6.1.1.4'
O O 0.0106 0.0060 'International Tables Vol C Tables 4.2.6.8 and 6.1.1.4'

loop_
_geom_angle_atom_site_label_1
_geom_angle_atom_site_label_2
_geom_angle_atom_site_label_3
_geom_angle
_geom_angle_site_symmetry_1
_geom_angle_site_symmetry_3
O1 Er1 O2 137.47(17) . 2_666
O1 Er1 O4 70.29(16) . .
O1 Er1 O5 80.00(18) . .
O1 Er1 O7 74.83(18) . .
O1 Er1 O8 126.46(17) . .
O1 Er1 N1 137.73(19) . .
O1 Er1 N2 78.2(2) . .
O1 Er1 C10 70.68(19) . .
O1 Er1 C19 100.8(2) . .
O2 Er1 O4 72.62(17) 2_666 .
O2 Er1 O5 93.2(2) 2_666 .
O2 Er1 O7 123.2(2) 2_666 .
O2 Er1 O8 81.75(18) 2_666 .
O2 Er1 N1 77.34(19) 2_666 .
O2 Er1 N2 141.2(2) 2_666 .
O2 Er1 C10 84.7(2) 2_666 .
O2 Er1 C19 101.8(2) 2_666 .
O4 Er1 O1 75.40(18) 2_666 .
O4 Er1 O2 74.34(19) 2_666 2_666
O4 Er1 O4 72.7(2) 2_666 .
O4 Er1 O5 124.37(17) 2_666 .
O4 Er1 O7 136.54(18) . .
O4 Er1 O7 74.06(17) 2_666 .
O4 Er1 O8 88.5(2) 2_666 .
O4 Er1 N1 146.8(2) 2_666 .
O4 Er1 N2 141.95(18) 2_666 .
O4 Er1 C10 25.96(19) . .
O4 Er1 C10 98.0(2) 2_666 .
O4 Er1 C19 151.4(2) . .
O4 Er1 C19 78.77(19) 2_666 .
O5 Er1 O4 52.05(17) . .
O5 Er1 O7 143.44(18) . .
O5 Er1 O8 144.2(2) . .
O5 Er1 N1 73.80(19) . .
O5 Er1 N2 76.37(18) . .
O5 Er1 C10 26.4(2) . .
O5 Er1 C19 155.48(19) . .
O7 Er1 C10 145.5(2) . .
O7 Er1 C19 26.01(19) . .
O8 Er1 O4 151.40(18) . .
O8 Er1 O7 51.64(18) . .
O8 Er1 N1 70.5(2) . .
O8 Er1 N2 85.5(2) . .
O8 Er1 C10 162.8(2) . .
O8 Er1 C19 25.7(2) . .
N1 Er1 O4 114.52(18) . .
N1 Er1 O7 108.66(19) . .
N1 Er1 N2 63.8(2) . .
N1 Er1 C10 96.2(2) . .
N1 Er1 C19 90.6(2) . .
N2 Er1 O4 122.52(19) . .
N2 Er1 O7 72.88(19) . .
N2 Er1 C10 98.6(2) . .
N2 Er1 C19 79.8(2) . .
C10 Er1 C19 171.4(2) . .
C1 O1 Er1 139.4(4) . .
C1 O2 Er1 137.0(5) . 2_666
Er1 O4 Er1 107.3(2) 2_666 .
C10 O4 Er1 158.2(5) . 2_666
C10 O4 Er1 90.0(4) . .
C10 O5 Er1 96.8(5) . .
C19 O7 Er1 91.0(4) . .
C19 O8 Er1 97.4(5) . .
C28 N1 Er1 121.4(6) . .
C32 N1 Er1 121.4(5) . .
C32 N1 C28 116.8(8) . .
C33 N2 Er1 121.1(5) . .
C33 N2 C37 118.3(7) . .
C37 N2 Er1 120.6(6) . .
O1 C1 O2 125.1(6) . .
O1 C1 C2 117.6(7) . .
O2 C1 C2 117.2(7) . .
C3 C2 C1 111.7(8) . .
C2 C3 C4 114.0(8) . .
C5 C4 C3 121.0(8) . .
C9 C4 C3 122.3(9) . .
C9 C4 C5 116.7(8) . .
C4 C5 C6 121.5(8) . .
C7 C6 C5 120.0(9) . .
O3 C7 C6 123.9(9) . .
O3 C7 C8 116.8(8) . .
C6 C7 C8 119.2(8) . .
C7 C8 C9 119.7(8) . .
C4 C9 C8 122.9(9) . .
O4 C10 Er1 64.1(4) . .
O4 C10 O5 119.9(7) . .
O4 C10 C11 119.7(7) . .
O5 C10 Er1 56.8(4) . .
O5 C10 C11 120.5(7) . .
C11 C10 Er1 169.7(5) . .
C12 C11 C10 114.9(7) . .
C11 C12 C13 113.7(7) . .
C14 C13 C12 119.6(9) . .
C14 C13 C18 118.1(8) . .
C18 C13 C12 122.2(8) . .
C13 C14 C15 120.3(9) . .
C16 C15 C14 121.2(9) . .
C15 C16 O6 117.9(8) . .
C17 C16 O6 122.2(9) . .
C17 C16 C15 119.9(9) . .
C16 C17 C18 119.5(9) . .
C13 C18 C17 121.0(8) . .
O7 C19 Er1 63.0(4) . .
O7 C19 C20 122.5(7) . .
O8 C19 Er1 56.9(4) . .
O8 C19 O7 119.5(7) . .
O8 C19 C20 118.0(7) . .
C20 C19 Er1 171.1(5) . .
C19 C20 C21 114.0(7) . .
C22 C21 C20 115.5(7) . .
C23 C22 C21 121.1(8) . .
C23 C22 C27 117.7(8) . .
C27 C22 C21 121.1(9) . .
C22 C23 C24 120.9(8) . .
C25 C24 C23 121.2(9) . .
C24 C25 O9 119.6(8) . .
C24 C25 C26 118.8(7) . .
C26 C25 O9 121.7(7) . .
C25 C26 C27 119.8(8) . .
C22 C27 C26 121.5(9) . .
N1 C28 C29 124.6(9) . .
C30 C29 C28 117.6(10) . .
C29 C30 C31 118.4(11) . .
C32 C31 C30 120.4(9) . .
N1 C32 C31 121.9(8) . .
N1 C32 C33 116.2(8) . .
C31 C32 C33 121.9(8) . .
N2 C33 C32 116.4(7) . .
N2 C33 C34 120.9(8) . .
C34 C33 C32 122.6(9) . .
C35 C34 C33 118.1(10) . .
C36 C35 C34 120.7(8) . .
C35 C36 C37 118.7(9) . .
N2 C37 C36 123.3(10) . .

loop_
_geom_bond_atom_site_label_1
_geom_bond_atom_site_label_2
_geom_bond_distance
_geom_bond_site_symmetry_2
Er1 O1 2.341(5) .
Er1 O2 2.360(5) 2_666
Er1 O4 2.329(6) 2_666
Er1 O4 2.596(5) .
Er1 O5 2.432(5) .
Er1 O7 2.608(5) .
Er1 O8 2.471(6) .
Er1 N1 2.583(7) .
Er1 N2 2.584(6) .
Er1 C10 2.886(7) .
Er1 C19 2.926(8) .
O1 C1 1.274(9) .
O2 Er1 2.360(5) 2_666
O2 C1 1.292(9) .
O3 C7 1.394(9) .
O4 Er1 2.329(6) 2_666
O4 C10 1.263(9) .
O5 C10 1.291(9) .
O6 C16 1.416(10) .
O7 C19 1.283(9) .
O8 C19 1.281(9) .
O9 C25 1.409(9) .
N1 C28 1.365(10) .
N1 C32 1.363(10) .
N2 C33 1.372(11) .
N2 C37 1.374(11) .
C1 C2 1.560(11) .
C2 C3 1.515(13) .
C3 C4 1.546(11) .
C4 C5 1.403(13) .
C4 C9 1.400(12) .
C5 C6 1.430(12) .
C6 C7 1.394(12) .
C7 C8 1.403(13) .
C8 C9 1.407(12) .
C10 C11 1.546(11) .
C11 C12 1.506(12) .
C12 C13 1.551(11) .
C13 C14 1.396(12) .
C13 C18 1.407(13) .
C14 C15 1.408(12) .
C15 C16 1.385(13) .
C16 C17 1.379(11) .
C17 C18 1.427(13) .
C19 C20 1.522(11) .
C20 C21 1.570(11) .
C21 C22 1.538(11) .
C22 C23 1.388(12) .
C22 C27 1.410(12) .
C23 C24 1.430(12) .
C24 C25 1.386(12) .
C25 C26 1.399(12) .
C26 C27 1.428(12) .
C28 C29 1.402(13) .
C29 C30 1.392(15) .
C30 C31 1.409(15) .
C31 C32 1.390(13) .
C32 C33 1.518(12) .
C33 C34 1.439(12) .
C34 C35 1.420(15) .
C35 C36 1.362(14) .
C36 C37 1.406(12) .
